data_7046500
loop_
_publ_author_name
'Armelao, Lidia'
'Belli Dell'Amico, Daniela'
'Bottaro, Gregorio'
'Bellucci, Luca'
'Labella, Luca'
'Marchetti, Fabio'
'Mattei, Carlo Andrea'
'Mian, Federica'
'Pineider, Francesco'
'Poneti, Giordano'
'Samaritani, Simona'

_publ_section_title
;
 1D hetero-bimetallic regularly alternated 4f-3d coordination polymers
 based on N-oxide-4,4'-bipyridine (bipyMO) as a linker: photoluminescence
 and magnetic properties.
;
_journal_issue 25
_journal_name_full 'Dalton transactions (Cambridge, England : 2003)'
_journal_page_first 8337
_journal_page_last 8345
_journal_paper_doi 10.1039/c8dt00880a
_journal_volume 47
_journal_year 2018
_chemical_formula_moiety 'C45 H21 Cu Eu F30 N4 O12'
_chemical_formula_sum 'C45 H21 Cu Eu F30 N4 O12'
_chemical_formula_weight 1595.16
_space_group_crystal_system triclinic
_space_group_IT_number 2
_space_group_name_Hall '-P 1'
_space_group_name_H-M_alt 'P -1'
_symmetry_space_group_name_Hall '-P 1'
_symmetry_space_group_name_H-M 'P -1'
_atom_sites_solution_hydrogens geom
_audit_creation_method SHELXL-2014/7
_audit_update_record
;
2018-05-04 deposited with the CCDC.
2018-05-31 downloaded from the CCDC.
;
_cell_angle_alpha 80.448(2)
_cell_angle_beta 73.862(2)
_cell_angle_gamma 65.595(2)
_cell_formula_units_Z 2
_cell_length_a 13.5009(8)
_cell_length_b 13.9971(8)
_cell_length_c 17.0203(9)
_cell_measurement_reflns_used 9679
_cell_measurement_temperature 296(2)
_cell_measurement_theta_max 29.35
_cell_measurement_theta_min 2.48
_cell_volume 2808.8(3)
_computing_cell_refinement 'Bruker SAINT'
_computing_data_collection 'Bruker APEX2'
_computing_data_reduction 'Bruker SAINT'
_computing_molecular_graphics 'Bruker SHELXTL'
_computing_publication_material 'WinGX publication routines (Farrugia, 1999)'
_computing_structure_refinement 'SHELXL-2014/7 (Sheldrick, 2014)'
_computing_structure_solution 'SHELXT (Sheldrick, 2015)'
_diffrn_ambient_temperature 296(2)
_diffrn_measured_fraction_theta_full 0.998
_diffrn_measured_fraction_theta_max 0.998
_diffrn_measurement_device_type 'Bruker APEX-II CCD'
_diffrn_measurement_method '\f and \w scans'
_diffrn_radiation_monochromator graphite
_diffrn_radiation_source 'sealed tube'
_diffrn_radiation_type MoK\a
_diffrn_radiation_wavelength 0.71073
_diffrn_reflns_av_R_equivalents 0.0344
_diffrn_reflns_av_unetI/netI 0.0190
_diffrn_reflns_Laue_measured_fraction_full 0.998
_diffrn_reflns_Laue_measured_fraction_max 0.998
_diffrn_reflns_limit_h_max 16
_diffrn_reflns_limit_h_min -16
_diffrn_reflns_limit_k_max 17
_diffrn_reflns_limit_k_min -17
_diffrn_reflns_limit_l_max 21
_diffrn_reflns_limit_l_min -21
_diffrn_reflns_number 97537
_diffrn_reflns_point_group_measured_fraction_full 0.998
_diffrn_reflns_point_group_measured_fraction_max 0.998
_diffrn_reflns_theta_full 25.242
_diffrn_reflns_theta_max 26.500
_diffrn_reflns_theta_min 2.086
_exptl_absorpt_coefficient_mu 1.647
_exptl_absorpt_correction_T_max 0.6946
_exptl_absorpt_correction_T_min 0.5058
_exptl_absorpt_correction_type numerical
_exptl_absorpt_process_details 'Bruker SADABS-2016/2'
_exptl_crystal_colour green
_exptl_crystal_density_diffrn 1.886
_exptl_crystal_description Table
_exptl_crystal_F_000 1554
_exptl_crystal_size_max 0.428
_exptl_crystal_size_mid 0.312
_exptl_crystal_size_min 0.152
_refine_diff_density_max 2.963
_refine_diff_density_min -0.687
_refine_diff_density_rms 0.162
_refine_ls_extinction_method none
_refine_ls_goodness_of_fit_ref 1.088
_refine_ls_hydrogen_treatment constr
_refine_ls_matrix_type full
_refine_ls_number_parameters 864
_refine_ls_number_reflns 11621
_refine_ls_number_restraints 66
_refine_ls_restrained_S_all 1.085
_refine_ls_R_factor_all 0.0731
_refine_ls_R_factor_gt 0.0537
_refine_ls_shift/su_max 0.014
_refine_ls_shift/su_mean 0.000
_refine_ls_structure_factor_coef Fsqd
_refine_ls_weighting_details 'w=1/[\s^2^(Fo^2^)+(0.0774P)^2^+9.0146P] where P=(Fo^2^+2Fc^2^)/3'
_refine_ls_weighting_scheme calc
_refine_ls_wR_factor_gt 0.1337
_refine_ls_wR_factor_ref 0.1576
_reflns_Friedel_coverage 0.000
_reflns_number_gt 8790
_reflns_number_total 11621
_reflns_threshold_expression 'I > 2\s(I)'
_cod_data_source_file c8dt00880a2.cif
_cod_data_source_block shelx
_cod_depositor_comments
;
The following automatic conversions were performed:

'_exptl_absorpt_correction_type' value 'Numerical' changed to
'numerical' according to
/home/data/users/saulius/crontab/automatic-downloads/rss-feeds/RSC/lib/dictionaries/cif_core.dic
dictionary named 'cif_core.dic' version 2.4.2 from 2011-04-26.

Automatic conversion script
Id: cif_fix_values 4973 2017-02-22 13:04:09Z antanas 

 Adding full bibliography for 7046500.cif.
;
_cod_database_code 7046500
_shelx_shelxl_version_number 2014/7
_shelx_space_group_comment
;
The symmetry employed for this shelxl refinement is uniquely defined
by the following loop, which should always be used as a source of
symmetry information in preference to the above space-group names.
They are only intended as comments.
;
_shelx_estimated_absorpt_t_min 0.539
_shelx_estimated_absorpt_t_max 0.788

loop_
_space_group_symop_operation_xyz
'x, y, z'
'-x, -y, -z'

loop_
_atom_site_label
_atom_site_type_symbol
_atom_site_fract_x
_atom_site_fract_y
_atom_site_fract_z
_atom_site_U_iso_or_equiv
_atom_site_adp_type
_atom_site_occupancy
_atom_site_site_symmetry_order
_atom_site_calc_flag
_atom_site_refinement_flags_posn
_atom_site_refinement_flags_adp
_atom_site_refinement_flags_occupancy
_atom_site_disorder_assembly
_atom_site_disorder_group
Eu1 Eu 0.74676(2) 0.74958(2) 0.50065(2) 0.03175(10) Uani 1 1 d . . . . .
Cu1 Cu 0.5000 1.5000 0.0000 0.02860(17) Uani 1 2 d S . P . .
Cu2 Cu 1.0000 0.0000 1.0000 0.02985(18) Uani 1 2 d S . P . .
C1 C 0.1541(7) 1.5093(10) 0.0235(6) 0.095(3) Uani 1 1 d . U . . .
F1A F 0.1046(13) 1.5649(16) -0.0269(11) 0.165(14) Uani 0.495(18) 1 d G . P A 1
F2A F 0.1125(13) 1.5423(14) 0.1014(10) 0.121(7) Uani 0.495(18) 1 d G . P A 1
F3A F 0.1359(11) 1.4102(10) 0.0363(10) 0.113(6) Uani 0.495(18) 1 d G . P A 1
F1B F 0.1192(15) 1.4992(11) -0.0448(9) 0.118(7) Uani 0.505(18) 1 d G . P A 2
F2B F 0.1049(10) 1.6222(9) 0.0261(11) 0.121(6) Uani 0.505(18) 1 d G . P A 2
F3B F 0.1205(11) 1.4676(16) 0.0847(9) 0.155(12) Uani 0.505(18) 1 d G . P A 2
C2 C 0.2834(5) 1.4764(6) -0.0027(4) 0.0613(17) Uani 1 1 d . . . . .
O1 O 0.3181(4) 1.5243(4) 0.0304(3) 0.0638(12) Uani 1 1 d . . . . .
C3 C 0.3448(6) 1.3983(7) -0.0602(5) 0.0705(19) Uani 1 1 d . . . . .
H3 H 0.3063 1.3652 -0.0752 0.085 Uiso 1 1 calc R U . . .
C4 C 0.4569(5) 1.3677(5) -0.0956(4) 0.0564(15) Uani 1 1 d . . . . .
O2 O 0.5254(3) 1.4007(3) -0.0847(2) 0.0497(9) Uani 1 1 d . . . . .
C5 C 0.5109(7) 1.2811(8) -0.1559(7) 0.090(3) Uani 1 1 d . . . . .
F4 F 0.4450(5) 1.2407(5) -0.1661(5) 0.136(2) Uani 1 1 d . . . . .
F5 F 0.6002(6) 1.2063(6) -0.1367(6) 0.154(3) Uani 1 1 d . . . . .
F6 F 0.5486(6) 1.3208(7) -0.2286(4) 0.147(3) Uani 1 1 d . . . . .
N1 N 0.5330(3) 1.3765(3) 0.0860(3) 0.0395(9) Uani 1 1 d . . . . .
C6 C 0.4903(5) 1.3900(4) 0.1660(4) 0.0531(15) Uani 1 1 d . . . . .
H6 H 0.4465 1.4577 0.1830 0.064 Uiso 1 1 calc R U . . .
C7 C 0.5083(5) 1.3081(4) 0.2242(4) 0.0536(15) Uani 1 1 d . . . . .
H7 H 0.4772 1.3209 0.2794 0.064 Uiso 1 1 calc R U . . .
C8 C 0.5728(4) 1.2063(4) 0.2008(3) 0.0431(12) Uani 1 1 d . . . . .
C9 C 0.6175(5) 1.1925(5) 0.1176(4) 0.0567(16) Uani 1 1 d . . . . .
H9 H 0.6616 1.1255 0.0990 0.068 Uiso 1 1 calc R U . . .
C10 C 0.5961(5) 1.2784(5) 0.0630(4) 0.0591(16) Uani 1 1 d . . . . .
H10 H 0.6269 1.2679 0.0075 0.071 Uiso 1 1 calc R U . . .
C11 C 0.5887(4) 1.1145(4) 0.2618(3) 0.0439(12) Uani 1 1 d . . . . .
C12 C 0.5836(5) 1.1268(4) 0.3426(4) 0.0531(14) Uani 1 1 d . . . . .
H12 H 0.5747 1.1913 0.3578 0.064 Uiso 1 1 calc R U . . .
C13 C 0.5919(5) 1.0442(5) 0.3994(3) 0.0519(14) Uani 1 1 d . . . . .
H13 H 0.5879 1.0534 0.4532 0.062 Uiso 1 1 calc R U . . .
N2 N 0.6054(4) 0.9510(3) 0.3795(3) 0.0436(10) Uani 1 1 d . . . . .
C14 C 0.6138(6) 0.9355(5) 0.3022(4) 0.0619(17) Uani 1 1 d . . . . .
H14 H 0.6255 0.8694 0.2884 0.074 Uiso 1 1 calc R U . . .
C15 C 0.6052(6) 1.0160(5) 0.2429(4) 0.0601(16) Uani 1 1 d . . . . .
H15 H 0.6106 1.0041 0.1894 0.072 Uiso 1 1 calc R U . . .
O3 O 0.6070(3) 0.8736(3) 0.4361(2) 0.0491(9) Uani 1 1 d . . . . .
C16 C 0.4450(6) 0.6548(7) 0.5206(6) 0.078(2) Uani 1 1 d . . . . .
F7 F 0.3680(4) 0.7476(4) 0.5412(4) 0.116(2) Uani 1 1 d . . . . .
F8 F 0.4504(5) 0.5957(5) 0.5906(4) 0.129(2) Uani 1 1 d . . . . .
F9 F 0.4099(4) 0.6146(5) 0.4749(4) 0.130(2) Uani 1 1 d . . . . .
C17 C 0.5595(5) 0.6613(4) 0.4812(4) 0.0477(13) Uani 1 1 d . . . . .
O4 O 0.5900(3) 0.6993(3) 0.5256(2) 0.0432(8) Uani 1 1 d . . . . .
C18 C 0.6135(5) 0.6264(5) 0.4030(4) 0.0541(15) Uani 1 1 d . . . . .
H18 H 0.5791 0.5983 0.3782 0.065 Uiso 1 1 calc R U . . .
C19 C 0.7145(4) 0.6302(4) 0.3594(3) 0.0430(12) Uani 1 1 d . . . . .
O5 O 0.7716(3) 0.6680(3) 0.3789(2) 0.0423(8) Uani 1 1 d . . . . .
C20 C 0.7661(6) 0.5834(6) 0.2740(5) 0.0676(19) Uani 1 1 d . . . . .
F10 F 0.8690(4) 0.5171(5) 0.2684(4) 0.112(2) Uani 1 1 d . . . . .
F11 F 0.7710(6) 0.6613(5) 0.2175(3) 0.119(2) Uani 1 1 d . . . . .
F12 F 0.7104(5) 0.5389(5) 0.2533(3) 0.1126(19) Uani 1 1 d . . . . .
C21 C 0.7014(8) 1.0397(6) 0.6320(6) 0.081(2) Uani 1 1 d . . . . .
F13 F 0.7814(7) 1.0593(5) 0.5795(6) 0.169(4) Uani 1 1 d . . . . .
F14 F 0.7076(12) 1.0618(6) 0.6999(5) 0.223(6) Uani 1 1 d . U . . .
F15 F 0.6113(6) 1.1110(4) 0.6159(7) 0.179(4) Uani 1 1 d . U . . .
C22 C 0.7086(5) 0.9299(5) 0.6288(4) 0.0569(15) Uani 1 1 d . . . . .
O6 O 0.6980(4) 0.9115(3) 0.5630(3) 0.0560(10) Uani 1 1 d . . . . .
C23 C 0.7285(7) 0.8611(6) 0.6967(4) 0.0695(19) Uani 1 1 d . . . . .
H23 H 0.7403 0.8828 0.7408 0.083 Uiso 1 1 calc R U . . .
C24 C 0.7310(5) 0.7617(5) 0.6999(4) 0.0519(14) Uani 1 1 d . . . . .
O7 O 0.7173(3) 0.7183(3) 0.6474(2) 0.0508(9) Uani 1 1 d . . . . .
C25 C 0.7570(7) 0.6913(7) 0.7780(4) 0.0706(19) Uani 1 1 d . . . . .
F16 F 0.7541(5) 0.5989(4) 0.7789(3) 0.0926(14) Uani 1 1 d . . . . .
F17 F 0.6828(6) 0.7339(5) 0.8449(3) 0.119(2) Uani 1 1 d . . . . .
F18 F 0.8546(6) 0.6793(7) 0.7859(4) 0.158(3) Uani 1 1 d . U . . .
C26 C 0.9127(8) 0.9759(7) 0.3456(6) 0.084(2) Uani 1 1 d . . . . .
F19 F 0.8564(5) 0.9940(4) 0.2897(3) 0.1056(17) Uani 1 1 d . . . . .
F20 F 1.0119(6) 0.9648(7) 0.3046(5) 0.176(4) Uani 1 1 d . U . . .
F21 F 0.8660(10) 1.0590(5) 0.3859(4) 0.208(5) Uani 1 1 d . U . . .
C27 C 0.9114(5) 0.8792(5) 0.4053(4) 0.0543(15) Uani 1 1 d . . . . .
O8 O 0.8417(3) 0.8453(3) 0.4016(2) 0.0506(9) Uani 1 1 d . . . . .
C28 C 0.9856(5) 0.8426(6) 0.4546(5) 0.0668(19) Uani 1 1 d . . . . .
H28 H 1.0368 0.8734 0.4486 0.080 Uiso 1 1 calc R U . . .
C29 C 0.9867(5) 0.7609(5) 0.5133(4) 0.0539(15) Uani 1 1 d . . . . .
O9 O 0.9218(3) 0.7135(3) 0.5305(3) 0.0544(10) Uani 1 1 d . . . . .
C30 C 1.0723(7) 0.7230(7) 0.5656(6) 0.079(2) Uani 1 1 d . . . . .
F22 F 1.1213(7) 0.6232(5) 0.5701(7) 0.185(5) Uani 1 1 d . U . . .
F23 F 1.0285(6) 0.7531(9) 0.6376(5) 0.186(4) Uani 1 1 d . U . . .
F24 F 1.1522(6) 0.7564(7) 0.5396(6) 0.175(4) Uani 1 1 d . . . . .
O10 O 0.8252(3) 0.5650(3) 0.5220(2) 0.0478(9) Uani 1 1 d . . . . .
N3 N 0.8432(4) 0.5005(3) 0.5880(3) 0.0416(10) Uani 1 1 d . . . . .
C31 C 0.7711(5) 0.4554(5) 0.6246(4) 0.0576(16) Uani 1 1 d . . . . .
H31 H 0.7074 0.4717 0.6056 0.069 Uiso 1 1 calc R U . . .
C32 C 0.7910(5) 0.3844(5) 0.6909(4) 0.0602(17) Uani 1 1 d . . . . .
H32 H 0.7399 0.3537 0.7162 0.072 Uiso 1 1 calc R U . . .
C33 C 0.8855(4) 0.3578(4) 0.7206(3) 0.0422(12) Uani 1 1 d . . . . .
C34 C 0.9570(5) 0.4075(5) 0.6804(3) 0.0488(13) Uani 1 1 d . . . . .
H34 H 1.0214 0.3930 0.6980 0.059 Uiso 1 1 calc R U . . .
C35 C 0.9341(5) 0.4783(5) 0.6148(4) 0.0491(14) Uani 1 1 d . . . . .
H35 H 0.9832 0.5110 0.5888 0.059 Uiso 1 1 calc R U . . .
C36 C 0.9121(4) 0.2781(4) 0.7889(3) 0.0415(12) Uani 1 1 d . . . . .
C37 C 0.8303(5) 0.2552(5) 0.8472(4) 0.071(2) Uani 1 1 d . . . . .
H37 H 0.7555 0.2925 0.8462 0.085 Uiso 1 1 calc R U . . .
C38 C 0.8597(5) 0.1766(6) 0.9074(5) 0.077(2) Uani 1 1 d . . . . .
H38 H 0.8029 0.1633 0.9468 0.092 Uiso 1 1 calc R U . . .
N4 N 0.9642(4) 0.1193(3) 0.9119(3) 0.0420(10) Uani 1 1 d . . . . .
C39 C 1.0436(5) 0.1428(5) 0.8569(4) 0.0584(16) Uani 1 1 d . . . . .
H39 H 1.1176 0.1054 0.8602 0.070 Uiso 1 1 calc R U . . .
C40 C 1.0212(5) 0.2199(5) 0.7955(4) 0.0556(15) Uani 1 1 d . . . . .
H40 H 1.0796 0.2332 0.7580 0.067 Uiso 1 1 calc R U . . .
C41 C 0.8629(8) 0.2532(6) 1.1732(5) 0.079(2) Uani 1 1 d . . . . .
F25 F 0.8158(7) 0.2120(5) 1.2382(4) 0.153(3) Uani 1 1 d . U . . .
F26 F 0.9054(6) 0.3133(5) 1.1926(4) 0.130(2) Uani 1 1 d . . . . .
F27 F 0.7808(5) 0.3191(4) 1.1389(4) 0.1108(17) Uani 1 1 d . . . . .
C42 C 0.9494(7) 0.1683(5) 1.1139(4) 0.0616(17) Uani 1 1 d . . . . .
O11 O 0.9099(5) 0.1139(4) 1.0928(3) 0.0677(12) Uani 1 1 d . . . . .
C43 C 1.0580(8) 0.1612(6) 1.0917(5) 0.077(2) Uani 1 1 d . . . . .
H43 H 1.0747 0.2064 1.1153 0.092 Uiso 1 1 calc R U . . .
C44 C 1.1452(7) 0.0920(6) 1.0369(5) 0.0690(19) Uani 1 1 d . . . . .
O12 O 1.1429(4) 0.0233(3) 0.9988(3) 0.0614(11) Uani 1 1 d . . . . .
C45 C 1.2560(10) 0.1016(13) 1.0174(9) 0.124(4) Uani 1 1 d . . . . .
F28 F 1.3308(10) 0.0098(13) 1.0308(14) 0.309(10) Uani 1 1 d . . . . .
F29 F 1.2950(13) 0.1117(16) 0.9423(8) 0.294(10) Uani 1 1 d . U . . .
F30 F 1.2703(8) 0.1604(12) 1.0509(9) 0.290(9) Uani 1 1 d . U . . .

loop_
_atom_site_aniso_label
_atom_site_aniso_U_11
_atom_site_aniso_U_22
_atom_site_aniso_U_33
_atom_site_aniso_U_23
_atom_site_aniso_U_13
_atom_site_aniso_U_12
Eu1 0.03876(15) 0.03000(14) 0.02960(14) 0.00847(9) -0.01319(10) -0.01681(11)
Cu1 0.0338(4) 0.0222(4) 0.0288(4) 0.0102(3) -0.0141(3) -0.0099(3)
Cu2 0.0431(4) 0.0198(4) 0.0283(4) 0.0073(3) -0.0168(3) -0.0115(3)
C1 0.057(5) 0.135(9) 0.092(7) 0.020(7) -0.024(5) -0.040(5)
F1A 0.061(8) 0.24(3) 0.136(16) 0.104(18) -0.042(11) -0.034(16)
F2A 0.066(7) 0.144(14) 0.153(15) -0.064(13) 0.021(8) -0.049(9)
F3A 0.067(7) 0.139(11) 0.135(13) -0.015(10) 0.012(8) -0.061(7)
F1B 0.068(8) 0.137(13) 0.167(15) -0.042(12) -0.039(8) -0.037(10)
F2B 0.062(6) 0.129(11) 0.146(15) -0.044(11) -0.031(8) 0.005(6)
F3B 0.071(8) 0.22(3) 0.103(13) 0.098(15) -0.006(10) -0.044(15)
C2 0.050(3) 0.072(4) 0.062(4) 0.021(3) -0.022(3) -0.028(3)
O1 0.055(3) 0.073(3) 0.060(3) 0.009(2) -0.016(2) -0.025(2)
C3 0.054(4) 0.094(6) 0.071(5) -0.003(4) -0.012(3) -0.038(4)
C4 0.054(3) 0.061(4) 0.055(4) 0.011(3) -0.021(3) -0.024(3)
O2 0.052(2) 0.046(2) 0.053(2) 0.0124(18) -0.0155(18) -0.0245(19)
C5 0.063(5) 0.101(7) 0.118(8) -0.037(6) -0.011(5) -0.037(5)
F4 0.102(4) 0.144(5) 0.188(7) -0.077(5) -0.016(4) -0.060(4)
F5 0.104(5) 0.114(5) 0.224(9) -0.082(5) -0.061(5) 0.017(4)
F6 0.144(6) 0.209(8) 0.100(5) -0.069(5) 0.027(4) -0.093(6)
N1 0.037(2) 0.034(2) 0.034(2) 0.0105(17) -0.0042(17) -0.0083(18)
C6 0.055(3) 0.037(3) 0.046(3) 0.009(2) -0.002(3) -0.008(3)
C7 0.059(3) 0.041(3) 0.039(3) 0.008(2) 0.001(3) -0.009(3)
C8 0.036(3) 0.038(3) 0.036(3) 0.009(2) -0.002(2) -0.005(2)
C9 0.060(4) 0.045(3) 0.040(3) 0.004(2) -0.007(3) -0.001(3)
C10 0.062(4) 0.048(3) 0.040(3) 0.003(3) 0.000(3) -0.004(3)
C11 0.039(3) 0.038(3) 0.037(3) 0.010(2) -0.005(2) -0.004(2)
C12 0.067(4) 0.037(3) 0.045(3) 0.002(2) -0.009(3) -0.015(3)
C13 0.062(4) 0.046(3) 0.032(3) 0.005(2) -0.004(2) -0.011(3)
N2 0.041(2) 0.038(2) 0.044(3) 0.0112(19) -0.0115(19) -0.0121(19)
C14 0.091(5) 0.040(3) 0.052(4) 0.002(3) -0.024(3) -0.021(3)
C15 0.089(5) 0.042(3) 0.041(3) 0.003(2) -0.023(3) -0.015(3)
O3 0.048(2) 0.048(2) 0.048(2) 0.0217(17) -0.0167(17) -0.0200(18)
C16 0.045(4) 0.078(5) 0.120(7) -0.037(5) 0.000(4) -0.032(4)
F7 0.043(2) 0.110(4) 0.190(6) -0.072(4) 0.006(3) -0.020(2)
F8 0.120(5) 0.136(5) 0.136(5) 0.002(4) 0.028(4) -0.095(4)
F9 0.068(3) 0.174(6) 0.181(6) -0.100(5) 0.012(3) -0.073(4)
C17 0.037(3) 0.038(3) 0.070(4) -0.009(3) -0.010(3) -0.016(2)
O4 0.0376(18) 0.043(2) 0.047(2) 0.0015(17) -0.0046(16) -0.0189(16)
C18 0.049(3) 0.058(4) 0.066(4) -0.014(3) -0.012(3) -0.029(3)
C19 0.043(3) 0.044(3) 0.045(3) -0.004(2) -0.016(2) -0.015(2)
O5 0.0404(19) 0.050(2) 0.0389(19) -0.0024(16) -0.0075(15) -0.0213(17)
C20 0.063(4) 0.081(5) 0.064(4) -0.028(4) -0.015(3) -0.023(4)
F10 0.071(3) 0.129(5) 0.118(4) -0.072(4) -0.012(3) -0.003(3)
F11 0.174(6) 0.143(5) 0.049(3) -0.001(3) -0.014(3) -0.078(5)
F12 0.110(4) 0.163(5) 0.098(4) -0.068(4) -0.009(3) -0.073(4)
C21 0.101(6) 0.055(4) 0.090(6) -0.023(4) -0.012(5) -0.035(5)
F13 0.164(6) 0.108(5) 0.242(9) -0.049(5) 0.033(6) -0.095(5)
F14 0.459(18) 0.110(5) 0.159(7) -0.018(5) -0.118(9) -0.134(8)
F15 0.130(6) 0.047(3) 0.362(14) -0.024(5) -0.094(7) -0.008(3)
C22 0.055(3) 0.047(3) 0.065(4) -0.017(3) -0.012(3) -0.012(3)
O6 0.070(3) 0.047(2) 0.052(2) 0.0016(19) -0.015(2) -0.023(2)
C23 0.093(5) 0.065(4) 0.056(4) -0.011(3) -0.028(4) -0.027(4)
C24 0.052(3) 0.059(4) 0.042(3) -0.005(3) -0.010(3) -0.018(3)
O7 0.059(2) 0.058(2) 0.037(2) 0.0053(18) -0.0118(17) -0.027(2)
C25 0.085(5) 0.082(5) 0.048(4) 0.008(4) -0.023(4) -0.035(4)
F16 0.128(4) 0.083(3) 0.059(3) 0.019(2) -0.032(3) -0.035(3)
F17 0.183(6) 0.125(4) 0.044(2) -0.011(3) -0.011(3) -0.061(4)
F18 0.129(5) 0.239(8) 0.142(5) 0.107(6) -0.096(5) -0.109(6)
C26 0.106(7) 0.073(5) 0.087(6) 0.007(5) -0.008(5) -0.063(5)
F19 0.136(5) 0.081(3) 0.096(4) 0.031(3) -0.022(3) -0.056(3)
F20 0.119(5) 0.223(8) 0.198(7) 0.114(7) -0.036(5) -0.124(6)
F21 0.449(16) 0.076(4) 0.098(4) 0.004(3) -0.020(7) -0.131(7)
C27 0.049(3) 0.046(3) 0.065(4) -0.002(3) 0.002(3) -0.025(3)
O8 0.055(2) 0.054(2) 0.048(2) 0.0080(18) -0.0084(18) -0.033(2)
C28 0.051(4) 0.072(4) 0.094(5) -0.003(4) -0.013(3) -0.042(3)
C29 0.037(3) 0.050(3) 0.079(4) -0.010(3) -0.016(3) -0.016(3)
O9 0.050(2) 0.054(2) 0.068(3) 0.012(2) -0.027(2) -0.0275(19)
C30 0.062(4) 0.098(6) 0.096(6) -0.015(5) -0.034(4) -0.037(4)
F22 0.199(8) 0.074(4) 0.336(12) 0.000(5) -0.217(9) -0.011(4)
F23 0.121(5) 0.313(12) 0.114(5) -0.061(6) -0.061(4) -0.035(6)
F24 0.109(5) 0.218(8) 0.257(10) 0.053(7) -0.110(6) -0.104(5)
O10 0.059(2) 0.039(2) 0.040(2) 0.0108(16) -0.0144(17) -0.0159(18)
N3 0.042(2) 0.031(2) 0.044(2) 0.0071(18) -0.0109(19) -0.0097(18)
C31 0.045(3) 0.057(4) 0.073(4) 0.021(3) -0.027(3) -0.023(3)
C32 0.050(3) 0.059(4) 0.070(4) 0.029(3) -0.018(3) -0.029(3)
C33 0.038(3) 0.034(3) 0.040(3) 0.010(2) -0.005(2) -0.006(2)
C34 0.039(3) 0.051(3) 0.047(3) 0.013(3) -0.007(2) -0.016(2)
C35 0.043(3) 0.047(3) 0.050(3) 0.014(3) -0.006(2) -0.018(2)
C36 0.039(3) 0.032(3) 0.039(3) 0.010(2) -0.006(2) -0.006(2)
C37 0.040(3) 0.060(4) 0.075(5) 0.032(3) -0.002(3) -0.004(3)
C38 0.042(3) 0.079(5) 0.072(5) 0.041(4) 0.000(3) -0.012(3)
N4 0.045(2) 0.036(2) 0.035(2) 0.0070(18) -0.0090(19) -0.0102(19)
C39 0.048(3) 0.063(4) 0.048(3) 0.018(3) -0.011(3) -0.015(3)
C40 0.044(3) 0.060(4) 0.048(3) 0.017(3) -0.007(3) -0.015(3)
C41 0.111(7) 0.066(5) 0.060(4) -0.001(4) -0.026(4) -0.031(5)
F25 0.227(8) 0.092(4) 0.080(4) 0.007(3) 0.025(4) -0.047(5)
F26 0.131(5) 0.116(5) 0.154(6) -0.074(4) -0.036(4) -0.031(4)
F27 0.109(4) 0.084(3) 0.123(4) -0.005(3) -0.032(4) -0.018(3)
C42 0.098(5) 0.051(4) 0.044(3) 0.001(3) -0.028(3) -0.031(4)
O11 0.096(4) 0.056(3) 0.061(3) 0.002(2) -0.027(3) -0.035(3)
C43 0.097(6) 0.073(5) 0.071(5) -0.023(4) -0.015(4) -0.039(5)
C44 0.092(5) 0.070(5) 0.061(4) 0.000(4) -0.028(4) -0.041(4)
O12 0.091(3) 0.052(2) 0.048(2) 0.0030(19) -0.025(2) -0.031(2)
C45 0.087(7) 0.169(12) 0.137(10) -0.074(9) -0.010(7) -0.056(8)
F28 0.120(8) 0.257(15) 0.57(3) 0.060(18) -0.146(13) -0.081(9)
F29 0.263(14) 0.51(3) 0.205(11) -0.164(15) 0.112(11) -0.296(18)
F30 0.140(7) 0.413(17) 0.402(16) -0.319(15) 0.066(8) -0.163(9)

loop_
_atom_type_symbol
_atom_type_description
_atom_type_scat_dispersion_real
_atom_type_scat_dispersion_imag
_atom_type_scat_source
C C 0.0033 0.0016 'International Tables Vol C Tables 4.2.6.8 and 6.1.1.4'
H H 0.0000 0.0000 'International Tables Vol C Tables 4.2.6.8 and 6.1.1.4'
N N 0.0061 0.0033 'International Tables Vol C Tables 4.2.6.8 and 6.1.1.4'
O O 0.0106 0.0060 'International Tables Vol C Tables 4.2.6.8 and 6.1.1.4'
F F 0.0171 0.0103 'International Tables Vol C Tables 4.2.6.8 and 6.1.1.4'
Cu Cu 0.3201 1.2651 'International Tables Vol C Tables 4.2.6.8 and 6.1.1.4'
Eu Eu -0.1578 3.6682 'International Tables Vol C Tables 4.2.6.8 and 6.1.1.4'

loop_
_exptl_crystal_face_index_h
_exptl_crystal_face_index_k
_exptl_crystal_face_index_l
_exptl_crystal_face_perp_dist
1.00 1.00 1.00 0.0760
-1.00 -1.00 -1.00 0.0050
0.00 0.00 1.00 0.0800
0.00 0.00 -1.00 0.1130
2.00 -1.00 0.00 0.1820
-2.00 1.00 0.00 0.1500

loop_
_geom_angle_atom_site_label_1
_geom_angle_atom_site_label_2
_geom_angle_atom_site_label_3
_geom_angle
_geom_angle_site_symmetry_1
_geom_angle_site_symmetry_3
O10 Eu1 O3 136.44(14) . .
O10 Eu1 O9 75.76(14) . .
O3 Eu1 O9 143.82(13) . .
O10 Eu1 O8 122.78(14) . .
O3 Eu1 O8 75.74(13) . .
O9 Eu1 O8 70.99(14) . .
O10 Eu1 O4 76.02(13) . .
O3 Eu1 O4 69.31(13) . .
O9 Eu1 O4 146.57(13) . .
O8 Eu1 O4 140.99(13) . .
O10 Eu1 O5 70.03(13) . .
O3 Eu1 O5 75.89(14) . .
O9 Eu1 O5 111.52(14) . .
O8 Eu1 O5 80.67(13) . .
O4 Eu1 O5 74.61(12) . .
O10 Eu1 O7 75.28(13) . .
O3 Eu1 O7 122.75(14) . .
O9 Eu1 O7 74.43(14) . .
O8 Eu1 O7 133.83(14) . .
O4 Eu1 O7 81.38(13) . .
O5 Eu1 O7 141.50(13) . .
O10 Eu1 O6 142.65(14) . .
O3 Eu1 O6 76.79(15) . .
O9 Eu1 O6 81.09(15) . .
O8 Eu1 O6 74.74(14) . .
O4 Eu1 O6 112.26(14) . .
O5 Eu1 O6 146.88(13) . .
O7 Eu1 O6 70.46(14) . .
O2 Cu1 O2 180.0 2_685 .
O2 Cu1 N1 90.25(17) 2_685 2_685
O2 Cu1 N1 89.75(17) . 2_685
O2 Cu1 N1 89.75(17) 2_685 .
O2 Cu1 N1 90.25(17) . .
N1 Cu1 N1 180.0 2_685 .
O2 Cu1 O1 92.89(17) 2_685 .
O2 Cu1 O1 87.12(17) . .
N1 Cu1 O1 88.66(17) 2_685 .
N1 Cu1 O1 91.34(17) . .
O2 Cu1 O1 87.11(17) 2_685 2_685
O2 Cu1 O1 92.89(17) . 2_685
N1 Cu1 O1 91.34(17) 2_685 2_685
N1 Cu1 O1 88.66(17) . 2_685
O1 Cu1 O1 180.0 . 2_685
N4 Cu2 N4 180.0 . 2_757
N4 Cu2 O12 90.29(18) . 2_757
N4 Cu2 O12 89.71(18) 2_757 2_757
N4 Cu2 O12 89.71(18) . .
N4 Cu2 O12 90.29(18) 2_757 .
O12 Cu2 O12 180.0 2_757 .
N4 Cu2 O11 89.19(18) . .
N4 Cu2 O11 90.80(17) 2_757 .
O12 Cu2 O11 92.34(19) 2_757 .
O12 Cu2 O11 87.66(19) . .
N4 Cu2 O11 90.81(17) . 2_757
N4 Cu2 O11 89.19(18) 2_757 2_757
O12 Cu2 O11 87.66(19) 2_757 2_757
O12 Cu2 O11 92.34(19) . 2_757
O11 Cu2 O11 180.0(2) . 2_757
F1A C1 F2A 115.9(12) . .
F3B C1 F1B 113.9(12) . .
F3B C1 F2B 112.1(11) . .
F1B C1 F2B 99.3(8) . .
F1A C1 F3A 108.2(11) . .
F2A C1 F3A 100.0(9) . .
F3B C1 C2 115.7(10) . .
F1A C1 C2 114.5(10) . .
F2A C1 C2 111.1(10) . .
F1B C1 C2 107.3(10) . .
F2B C1 C2 107.0(9) . .
F3A C1 C2 105.6(9) . .
O1 C2 C3 128.6(6) . .
O1 C2 C1 113.9(8) . .
C3 C2 C1 117.6(7) . .
C2 O1 Cu1 122.1(5) . .
C4 C3 C2 125.1(7) . .
C4 C3 H3 117.5 . .
C2 C3 H3 117.5 . .
O2 C4 C3 128.7(7) . .
O2 C4 C5 112.8(6) . .
C3 C4 C5 118.5(7) . .
C4 O2 Cu1 127.8(4) . .
F4 C5 F5 109.8(9) . .
F4 C5 F6 106.7(9) . .
F5 C5 F6 104.6(8) . .
F4 C5 C4 115.2(7) . .
F5 C5 C4 111.4(8) . .
F6 C5 C4 108.4(8) . .
C6 N1 C10 117.6(5) . .
C6 N1 Cu1 121.9(4) . .
C10 N1 Cu1 120.5(4) . .
N1 C6 C7 122.8(5) . .
N1 C6 H6 118.6 . .
C7 C6 H6 118.6 . .
C6 C7 C8 119.9(5) . .
C6 C7 H7 120.0 . .
C8 C7 H7 120.0 . .
C7 C8 C9 117.3(5) . .
C7 C8 C11 121.5(5) . .
C9 C8 C11 121.1(5) . .
C10 C9 C8 119.4(6) . .
C10 C9 H9 120.3 . .
C8 C9 H9 120.3 . .
N1 C10 C9 123.0(6) . .
N1 C10 H10 118.5 . .
C9 C10 H10 118.5 . .
C15 C11 C12 117.0(5) . .
C15 C11 C8 122.9(5) . .
C12 C11 C8 120.0(5) . .
C13 C12 C11 119.9(6) . .
C13 C12 H12 120.0 . .
C11 C12 H12 120.0 . .
N2 C13 C12 121.5(6) . .
N2 C13 H13 119.2 . .
C12 C13 H13 119.2 . .
O3 N2 C13 120.7(5) . .
O3 N2 C14 119.1(5) . .
C13 N2 C14 120.1(5) . .
N2 C14 C15 120.7(6) . .
N2 C14 H14 119.7 . .
C15 C14 H14 119.7 . .
C14 C15 C11 120.7(6) . .
C14 C15 H15 119.7 . .
C11 C15 H15 119.7 . .
N2 O3 Eu1 133.6(3) . .
F9 C16 F7 108.4(7) . .
F9 C16 F8 107.6(7) . .
F7 C16 F8 105.5(8) . .
F9 C16 C17 114.4(7) . .
F7 C16 C17 111.1(6) . .
F8 C16 C17 109.4(7) . .
O4 C17 C18 128.7(5) . .
O4 C17 C16 112.8(6) . .
C18 C17 C16 118.5(6) . .
C17 O4 Eu1 131.4(4) . .
C19 C18 C17 124.8(5) . .
C19 C18 H18 117.6 . .
C17 C18 H18 117.6 . .
O5 C19 C18 128.3(5) . .
O5 C19 C20 113.4(5) . .
C18 C19 C20 118.4(5) . .
C19 O5 Eu1 131.9(3) . .
F12 C20 F10 109.2(7) . .
F12 C20 F11 107.3(7) . .
F10 C20 F11 105.7(7) . .
F12 C20 C19 114.8(6) . .
F10 C20 C19 111.1(6) . .
F11 C20 C19 108.4(6) . .
F14 C21 F15 106.0(9) . .
F14 C21 F13 103.2(9) . .
F15 C21 F13 105.0(9) . .
F14 C21 C22 115.8(8) . .
F15 C21 C22 112.9(7) . .
F13 C21 C22 112.9(7) . .
O6 C22 C23 127.5(6) . .
O6 C22 C21 114.6(7) . .
C23 C22 C21 117.8(7) . .
C22 O6 Eu1 132.6(4) . .
C24 C23 C22 121.3(6) . .
C24 C23 H23 119.4 . .
C22 C23 H23 119.4 . .
O7 C24 C23 128.9(6) . .
O7 C24 C25 114.7(6) . .
C23 C24 C25 116.4(6) . .
C24 O7 Eu1 130.9(4) . .
F18 C25 F16 109.2(8) . .
F18 C25 F17 107.4(7) . .
F16 C25 F17 105.0(7) . .
F18 C25 C24 109.9(6) . .
F16 C25 C24 113.5(6) . .
F17 C25 C24 111.6(7) . .
F21 C26 F20 111.3(9) . .
F21 C26 F19 105.3(9) . .
F20 C26 F19 104.3(8) . .
F21 C26 C27 109.4(7) . .
F20 C26 C27 112.3(8) . .
F19 C26 C27 114.0(6) . .
O8 C27 C28 128.4(6) . .
O8 C27 C26 114.4(6) . .
C28 C27 C26 117.3(6) . .
C27 O8 Eu1 131.7(4) . .
C27 C28 C29 121.8(5) . .
C27 C28 H28 119.1 . .
C29 C28 H28 119.1 . .
O9 C29 C28 126.9(6) . .
O9 C29 C30 113.9(6) . .
C28 C29 C30 119.2(6) . .
C29 O9 Eu1 133.7(4) . .
F23 C30 F22 107.9(10) . .
F23 C30 F24 104.4(8) . .
F22 C30 F24 104.8(8) . .
F23 C30 C29 111.9(7) . .
F22 C30 C29 112.4(6) . .
F24 C30 C29 114.9(8) . .
N3 O10 Eu1 133.5(3) . .
C35 N3 O10 120.3(4) . .
C35 N3 C31 120.6(5) . .
O10 N3 C31 119.1(5) . .
N3 C31 C32 120.0(5) . .
N3 C31 H31 120.0 . .
C32 C31 H31 120.0 . .
C31 C32 C33 121.6(5) . .
C31 C32 H32 119.2 . .
C33 C32 H32 119.2 . .
C34 C33 C32 115.9(5) . .
C34 C33 C36 121.2(5) . .
C32 C33 C36 122.9(5) . .
C35 C34 C33 120.9(5) . .
C35 C34 H34 119.5 . .
C33 C34 H34 119.5 . .
N3 C35 C34 121.0(5) . .
N3 C35 H35 119.5 . .
C34 C35 H35 119.5 . .
C37 C36 C40 116.5(5) . .
C37 C36 C33 121.8(5) . .
C40 C36 C33 121.7(5) . .
C36 C37 C38 119.7(6) . .
C36 C37 H37 120.2 . .
C38 C37 H37 120.2 . .
N4 C38 C37 123.6(6) . .
N4 C38 H38 118.2 . .
C37 C38 H38 118.2 . .
C38 N4 C39 117.0(5) . .
C38 N4 Cu2 120.8(4) . .
C39 N4 Cu2 122.2(4) . .
N4 C39 C40 122.9(6) . .
N4 C39 H39 118.6 . .
C40 C39 H39 118.6 . .
C39 C40 C36 120.3(5) . .
C39 C40 H40 119.8 . .
C36 C40 H40 119.8 . .
F25 C41 F26 110.7(8) . .
F25 C41 F27 105.8(9) . .
F26 C41 F27 104.7(7) . .
F25 C41 C42 111.3(7) . .
F26 C41 C42 113.1(8) . .
F27 C41 C42 110.8(6) . .
O11 C42 C43 128.2(7) . .
O11 C42 C41 113.8(7) . .
C43 C42 C41 118.0(7) . .
C42 O11 Cu2 124.4(5) . .
C42 C43 C44 125.4(7) . .
C42 C43 H43 117.3 . .
C44 C43 H43 117.3 . .
O12 C44 C43 128.6(8) . .
O12 C44 C45 114.6(8) . .
C43 C44 C45 116.8(7) . .
C44 O12 Cu2 125.2(5) . .
F30 C45 F29 108.4(16) . .
F30 C45 F28 105.5(15) . .
F29 C45 F28 97.4(14) . .
F30 C45 C44 121.3(10) . .
F29 C45 C44 113.1(11) . .
F28 C45 C44 108.1(13) . .

loop_
_geom_bond_atom_site_label_1
_geom_bond_atom_site_label_2
_geom_bond_distance
_geom_bond_site_symmetry_2
Eu1 O10 2.360(4) .
Eu1 O3 2.365(4) .
Eu1 O9 2.386(4) .
Eu1 O8 2.397(4) .
Eu1 O4 2.406(3) .
Eu1 O5 2.408(4) .
Eu1 O7 2.412(4) .
Eu1 O6 2.423(4) .
Cu1 O2 2.030(4) 2_685
Cu1 O2 2.030(4) .
Cu1 N1 2.053(4) 2_685
Cu1 N1 2.053(4) .
Cu1 O1 2.253(5) .
Cu1 O1 2.253(5) 2_685
Cu2 N4 2.043(4) .
Cu2 N4 2.043(4) 2_757
Cu2 O12 2.080(5) 2_757
Cu2 O12 2.080(5) .
Cu2 O11 2.164(5) .
Cu2 O11 2.164(5) 2_757
C1 F3B 1.177(14) .
C1 F1A 1.205(15) .
C1 F2A 1.364(16) .
C1 F1B 1.417(16) .
C1 F2B 1.442(16) .
C1 F3A 1.478(16) .
C1 C2 1.559(10) .
C2 O1 1.232(8) .
C2 C3 1.413(11) .
C3 C4 1.370(9) .
C3 H3 0.9300 .
C4 O2 1.258(7) .
C4 C5 1.524(11) .
C5 F4 1.295(9) .
C5 F5 1.310(11) .
C5 F6 1.325(12) .
N1 C6 1.334(7) .
N1 C10 1.339(7) .
C6 C7 1.372(7) .
C6 H6 0.9300 .
C7 C8 1.384(8) .
C7 H7 0.9300 .
C8 C9 1.387(8) .
C8 C11 1.494(7) .
C9 C10 1.373(8) .
C9 H9 0.9300 .
C10 H10 0.9300 .
C11 C15 1.380(8) .
C11 C12 1.394(8) .
C12 C13 1.367(8) .
C12 H12 0.9300 .
C13 N2 1.329(8) .
C13 H13 0.9300 .
N2 O3 1.322(5) .
N2 C14 1.336(8) .
C14 C15 1.371(8) .
C14 H14 0.9300 .
C15 H15 0.9300 .
C16 F9 1.311(9) .
C16 F7 1.313(9) .
C16 F8 1.333(11) .
C16 C17 1.539(9) .
C17 O4 1.229(7) .
C17 C18 1.387(9) .
C18 C19 1.377(8) .
C18 H18 0.9300 .
C19 O5 1.233(6) .
C19 C20 1.551(9) .
C20 F12 1.298(8) .
C20 F10 1.300(8) .
C20 F11 1.339(10) .
C21 F14 1.277(11) .
C21 F15 1.281(11) .
C21 F13 1.291(10) .
C21 C22 1.508(9) .
C22 O6 1.248(7) .
C22 C23 1.387(10) .
C23 C24 1.369(9) .
C23 H23 0.9300 .
C24 O7 1.252(7) .
C24 C25 1.549(9) .
C25 F18 1.299(9) .
C25 F16 1.308(9) .
C25 F17 1.324(9) .
C26 F21 1.280(10) .
C26 F20 1.284(10) .
C26 F19 1.309(10) .
C26 C27 1.556(10) .
C27 O8 1.236(7) .
C27 C28 1.368(10) .
C28 C29 1.387(10) .
C28 H28 0.9300 .
C29 O9 1.251(7) .
C29 C30 1.523(9) .
C30 F23 1.261(10) .
C30 F22 1.274(10) .
C30 F24 1.288(10) .
O10 N3 1.330(5) .
N3 C35 1.327(7) .
N3 C31 1.333(7) .
C31 C32 1.382(8) .
C31 H31 0.9300 .
C32 C33 1.386(8) .
C32 H32 0.9300 .
C33 C34 1.384(7) .
C33 C36 1.482(7) .
C34 C35 1.377(8) .
C34 H34 0.9300 .
C35 H35 0.9300 .
C36 C37 1.372(8) .
C36 C40 1.383(8) .
C37 C38 1.382(9) .
C37 H37 0.9300 .
C38 N4 1.321(8) .
C38 H38 0.9300 .
N4 C39 1.329(7) .
C39 C40 1.372(8) .
C39 H39 0.9300 .
C40 H40 0.9300 .
C41 F25 1.289(10) .
C41 F26 1.320(10) .
C41 F27 1.326(10) .
C41 C42 1.547(11) .
C42 O11 1.234(8) .
C42 C43 1.373(11) .
C43 C44 1.395(11) .
C43 H43 0.9300 .
C44 O12 1.259(8) .
C44 C45 1.497(13) .
C45 F30 1.180(12) .
C45 F29 1.248(17) .
C45 F28 1.297(18) .
